data_4120053
loop_
_publ_author_name
'Mayumi Kudo'
'Victor Maurizot'
'Brice Kauffmann'
'Aya Tanatani'
'Ivan Huc'

_publ_section_title
;
 Folding of a Linear Array of \a-Amino Acids within a Helical Aromatic
 Oligoamide Frame
;
_journal_name_full 'Journal of the American Chemical Society'
_journal_page_first 9628
_journal_page_last 9631
_journal_paper_doi 10.1021/ja404656z
_journal_volume 135
_journal_year 2013
_chemical_absolute_configuration ad
_chemical_formula_sum 'C33.5 H55 N3 O6.5 Si'
_chemical_formula_weight 631.89
_chemical_name_systematic
;
 ?
;
_space_group_crystal_system orthorhombic
_space_group_IT_number 19
_space_group_name_Hall 'P 2ac 2ab'
_space_group_name_H-M_alt 'P 21 21 21'
_symmetry_space_group_name_Hall 'P 2ac 2ab'
_symmetry_space_group_name_H-M 'P 21 21 21'
_atom_sites_solution_hydrogens geom
_audit_creation_method SHELXL-2012
_cell_angle_alpha 90
_cell_angle_beta 90
_cell_angle_gamma 90
_cell_formula_units_Z 8
_cell_length_a 15.5861(6)
_cell_length_b 19.4893(7)
_cell_length_c 24.7864(11)
_cell_measurement_reflns_used 14346
_cell_measurement_temperature 293(2)
_cell_measurement_theta_max 72.055
_cell_measurement_theta_min 6.71
_cell_volume 7529.2(5)
_computing_cell_refinement 'CrystalClear (Rigaku/MSC Inc., 2006)'
_computing_data_collection 'CrystalClear (Rigaku/MSC Inc., 2006)'
_computing_data_reduction 'CrystalClear (Rigaku/MSC Inc., 2006), SORTAV (Blessing, 1995)'
_computing_molecular_graphics 'WinGX publication routines (Farrugia, 1999)'
_computing_publication_material 'WinGX publication routines (Farrugia, 1999)'
_computing_structure_refinement 'SHELXL-2012 (Sheldrick, 2012)'
_computing_structure_solution 'SHELXD (Sheldrick, 2008)'
_diffrn_ambient_temperature 293(2)
_diffrn_detector 'curved image-plate'
_diffrn_detector_area_resol_mean 10
_diffrn_measured_fraction_theta_full 0.985
_diffrn_measured_fraction_theta_max 0.976
_diffrn_measurement_device 'quarter \C-circle diffractometer'
_diffrn_measurement_device_type 'Rigaku R-Axis Rapid'
_diffrn_measurement_method 'phi or omega oscillation scans'
_diffrn_radiation_type CuK\a
_diffrn_radiation_wavelength 1.54178
_diffrn_reflns_av_R_equivalents 0.2150
_diffrn_reflns_av_unetI/netI 0.1282
_diffrn_reflns_Laue_measured_fraction_full 0.985
_diffrn_reflns_Laue_measured_fraction_max 0.976
_diffrn_reflns_limit_h_max 19
_diffrn_reflns_limit_h_min -19
_diffrn_reflns_limit_k_max 23
_diffrn_reflns_limit_k_min -23
_diffrn_reflns_limit_l_max 23
_diffrn_reflns_limit_l_min -29
_diffrn_reflns_number 105588
_diffrn_reflns_point_group_measured_fraction_full 0.984
_diffrn_reflns_point_group_measured_fraction_max 0.968
_diffrn_reflns_theta_full 67.679
_diffrn_reflns_theta_max 72.075
_diffrn_reflns_theta_min 6.710
_diffrn_source 'rotating anode'
_exptl_absorpt_coefficient_mu 0.905
_exptl_absorpt_correction_T_max 1.0000
_exptl_absorpt_correction_T_min 0.6364
_exptl_absorpt_correction_type numerical
_exptl_crystal_colour colorless
_exptl_crystal_density_diffrn 1.115
_exptl_crystal_description Prism
_exptl_crystal_F_000 2744
_exptl_crystal_size_max 0.2
_exptl_crystal_size_mid 0.1
_exptl_crystal_size_min 0.1
_refine_diff_density_max 0.723
_refine_diff_density_min -0.290
_refine_diff_density_rms 0.099
_refine_ls_abs_structure_details
;
 Flack x determined using 3223 quotients [(I+)-(I-)]/[(I+)+(I-)]
 (Parsons and Flack (2004), Acta Cryst. A60, s61).
;
_refine_ls_abs_structure_Flack 0.055(19)
_refine_ls_extinction_coef 0.0000
_refine_ls_extinction_expression Fc^*^=kFc[1+0.001xFc^2^\l^3^/sin(2\q)]^-1/4^
_refine_ls_extinction_method SHELXL
_refine_ls_goodness_of_fit_ref 0.971
_refine_ls_hydrogen_treatment constr
_refine_ls_matrix_type full
_refine_ls_number_parameters 784
_refine_ls_number_reflns 14346
_refine_ls_number_restraints 5
_refine_ls_restrained_S_all 0.973
_refine_ls_R_factor_all 0.1025
_refine_ls_R_factor_gt 0.0871
_refine_ls_shift/su_max 0.042
_refine_ls_shift/su_mean 0.021
_refine_ls_structure_factor_coef Fsqd
_refine_ls_weighting_details
;
 w=1/[\s^2^(Fo^2^)+(0.1032P)^2^]
 where P=(Fo^2^+2Fc^2^)/3
;
_refine_ls_weighting_scheme calc
_refine_ls_wR_factor_gt 0.1917
_refine_ls_wR_factor_ref 0.2018
_reflns_Friedel_coverage 0.817
_reflns_Friedel_fraction_full 0.983
_reflns_Friedel_fraction_max 0.959
_reflns_number_gt 9561
_reflns_number_total 14346
_reflns_threshold_expression 'I > 2\s(I)'
_cod_data_source_file ja404656z_si_002.cif
_cod_data_source_block LQ(4)
_cod_original_formula_sum 'C33.50 H55 N3 O6.50 Si'
_cod_database_code 4120053
_shelx_space_group_comment
;
The symmetry employed for this shelxl refinement is uniquely defined
by the following loop, which should always be used as a source of
symmetry information in preference to the above space-group names.
They are only intended as comments.
;
_shelxl_version_number 2012-9

loop_
_space_group_symop_operation_xyz
'x, y, z'
'-x+1/2, -y, z+1/2'
'x+1/2, -y+1/2, -z'
'-x, y+1/2, -z+1/2'

loop_
_atom_site_label
_atom_site_type_symbol
_atom_site_fract_x
_atom_site_fract_y
_atom_site_fract_z
_atom_site_U_iso_or_equiv
_atom_site_adp_type
_atom_site_occupancy
_atom_site_site_symmetry_order
_atom_site_calc_flag
_atom_site_refinement_flags_posn
_atom_site_refinement_flags_adp
Si1 Si 0.91679(12) 0.67625(8) 0.11526(8) 0.0693(5) Uani 1 1 d . .
Si2 Si 0.74104(11) 0.23000(9) 0.22467(8) 0.0691(5) Uani 1 1 d . .
O1 O 1.2493(2) 0.93826(15) 0.02564(15) 0.0489(9) Uani 1 1 d . .
O2 O 0.7398(2) 1.09363(16) 0.04181(15) 0.0502(9) Uani 1 1 d . .
O3 O 1.0231(2) 0.89218(15) 0.00073(15) 0.0510(9) Uani 1 1 d . .
O4 O 1.2976(2) 1.03996(18) 0.05974(16) 0.0557(10) Uani 1 1 d . .
O5 O 0.9093(2) 0.87300(16) 0.05373(16) 0.0583(10) Uani 1 1 d . .
O6 O 1.1896(2) 1.20923(16) -0.04616(17) 0.0607(11) Uani 1 1 d . .
O7 O 0.6149(2) 0.54398(16) 0.08555(15) 0.0522(9) Uani 1 1 d . .
O8 O 0.2264(2) 0.34445(17) 0.10535(18) 0.0633(11) Uani 1 1 d . .
O9 O 0.6236(2) 0.60665(19) 0.21330(15) 0.0576(10) Uani 1 1 d . .
O10 O 0.5882(2) 0.42565(18) 0.15454(16) 0.0582(10) Uani 1 1 d . .
N102 N 0.4286(2) 0.47983(18) 0.12979(17) 0.0426(10) Uani 1 1 d . .
N104 N 1.1079(2) 1.11666(18) -0.02420(18) 0.0450(10) Uani 1 1 d . .
H104 H 1.1106 1.0728 -0.0211 0.054 Uiso 1 1 calc R U
O103 O 0.5166(2) 0.34159(18) 0.19760(19) 0.0695(12) Uani 1 1 d . .
N2 N 0.9874(2) 1.02915(18) 0.00503(18) 0.0454(10) Uani 1 1 d . .
N3 N 0.4114(2) 0.61305(18) 0.11129(17) 0.0456(10) Uani 1 1 d . .
H3 H 0.4546 0.5924 0.1255 0.055 Uiso 1 1 calc R U
N4 N 1.2453(2) 1.02960(18) -0.02569(18) 0.0438(10) Uani 1 1 d . .
H4 H 1.2214 1.0022 -0.0484 0.053 Uiso 1 1 calc R U
N5 N 0.5639(3) 0.6651(2) 0.14755(19) 0.0486(11) Uani 1 1 d . .
H5 H 0.5997 0.6428 0.1278 0.058 Uiso 1 1 calc R U
O101 O 0.3691(2) 0.71600(19) 0.0779(2) 0.0845(15) Uani 1 1 d . .
O100 O 0.5161(3) 0.6828(2) 0.23296(17) 0.0695(11) Uani 1 1 d . .
C2 C 1.2664(3) 1.0059(2) 0.0230(2) 0.0459(12) Uani 1 1 d . .
C3 C 0.8193(3) 1.0696(2) 0.0317(2) 0.0453(12) Uani 1 1 d . .
C4 C 0.9635(3) 1.0969(2) 0.0024(2) 0.0427(12) Uani 1 1 d . .
C5 C 0.8450(3) 1.0028(2) 0.0357(2) 0.0443(12) Uani 1 1 d . .
H5A H 0.8068 0.9693 0.0474 0.053 Uiso 1 1 calc R U
C6 C 0.4370(3) 0.4134(2) 0.1418(2) 0.0479(13) Uani 1 1 d . .
C7 C 0.9603(3) 0.9120(2) 0.0235(2) 0.0443(12) Uani 1 1 d . .
C8 C 1.1830(3) 1.1475(2) -0.0370(2) 0.0477(13) Uani 1 1 d . .
C9 C 0.5635(3) 0.6544(3) 0.2013(2) 0.0500(13) Uani 1 1 d . .
C10 C 0.8798(3) 1.1200(2) 0.0143(2) 0.0416(12) Uani 1 1 d . .
C11 C 0.3512(3) 0.5004(2) 0.1117(2) 0.0415(11) Uani 1 1 d . .
C12 C 1.0273(3) 1.1446(2) -0.0153(2) 0.0456(13) Uani 1 1 d . .
C13 C 0.9286(3) 0.9855(2) 0.0223(2) 0.0443(12) Uani 1 1 d . .
C14 C 1.0060(3) 1.2124(2) -0.0204(2) 0.0530(14) Uani 1 1 d . .
H14 H 1.0468 1.2439 -0.0320 0.064 Uiso 1 1 calc R U
C15 C 1.2613(3) 1.1009(2) -0.0417(2) 0.0447(12) Uani 1 1 d . .
H15 H 1.3054 1.1192 -0.0175 0.054 Uiso 1 1 calc R U
C16 C 0.4223(3) 0.6804(3) 0.1015(3) 0.0568(15) Uani 1 1 d . .
C17 C 0.5225(4) 0.3952(3) 0.1642(3) 0.0553(14) Uani 1 1 d . .
C18 C 0.8600(3) 1.1903(2) 0.0090(2) 0.0487(13) Uani 1 1 d . .
H18 H 0.8053 1.2065 0.0171 0.058 Uiso 1 1 calc R U
C19 C 0.5891(3) 1.0791(3) 0.0577(2) 0.0519(13) Uani 1 1 d . .
H19 H 0.5788 1.0997 0.0222 0.062 Uiso 1 1 calc R U
C20 C 1.2458(3) 0.9021(2) 0.0778(2) 0.0486(13) Uani 1 1 d . .
C21 C 0.2951(3) 0.3851(3) 0.1156(3) 0.0540(14) Uani 1 1 d . .
C22 C 0.3398(3) 0.5724(2) 0.1015(2) 0.0484(13) Uani 1 1 d . .
C23 C 0.6756(3) 1.0429(3) 0.0572(2) 0.0510(13) Uani 1 1 d . .
H23A H 0.6884 1.0245 0.0927 0.061 Uiso 1 1 calc R U
H23B H 0.6751 1.0053 0.0315 0.061 Uiso 1 1 calc R U
C24 C 0.2812(3) 0.4558(2) 0.1035(2) 0.0485(13) Uani 1 1 d . .
C25 C 0.2616(3) 0.5957(3) 0.0825(2) 0.0551(14) Uani 1 1 d . .
H25 H 0.2545 0.6418 0.0738 0.066 Uiso 1 1 calc R U
C26 C 0.9225(3) 1.2342(2) -0.0081(2) 0.0532(14) Uani 1 1 d . .
H26 H 0.9092 1.2805 -0.0118 0.064 Uiso 1 1 calc R U
C27 C 0.3730(3) 0.3643(3) 0.1355(2) 0.0521(14) Uani 1 1 d . .
H27 H 0.3827 0.3186 0.1446 0.063 Uiso 1 1 calc R U
C28 C 0.1934(3) 0.5499(3) 0.0763(2) 0.0570(15) Uani 1 1 d . .
H28 H 0.1404 0.5669 0.0654 0.068 Uiso 1 1 calc R U
C29 C 1.2970(3) 1.1040(3) -0.0983(2) 0.0544(14) Uani 1 1 d . .
H29A H 1.3089 1.1515 -0.1072 0.065 Uiso 1 1 calc R U
H29B H 1.2535 1.0876 -0.1232 0.065 Uiso 1 1 calc R U
C30 C 0.9368(4) 0.8013(2) 0.0587(3) 0.0615(16) Uani 1 1 d . .
H30A H 0.9957 0.7995 0.0713 0.074 Uiso 1 1 calc R U
H30B H 0.9341 0.7791 0.0237 0.074 Uiso 1 1 calc R U
C31 C 0.2329(4) 0.2716(2) 0.1165(3) 0.0667(17) Uani 1 1 d . .
H31A H 0.2474 0.2642 0.1541 0.080 Uiso 1 1 calc R U
H31B H 0.2772 0.2511 0.0943 0.080 Uiso 1 1 calc R U
C33 C 0.6252(4) 0.5733(3) 0.2657(2) 0.0606(15) Uani 1 1 d . .
C34 C 0.5869(4) 1.1347(3) 0.1003(3) 0.0624(16) Uani 1 1 d . .
H34A H 0.5323 1.1574 0.0993 0.094 Uiso 1 1 calc R U
H34B H 0.6316 1.1674 0.0934 0.094 Uiso 1 1 calc R U
H34C H 0.5954 1.1145 0.1352 0.094 Uiso 1 1 calc R U
C35 C 1.3343(3) 0.8991(3) 0.1024(3) 0.0619(16) Uani 1 1 d . .
H35A H 1.3518 0.9444 0.1130 0.093 Uiso 1 1 calc R U
H35B H 1.3742 0.8812 0.0764 0.093 Uiso 1 1 calc R U
H35C H 1.3334 0.8697 0.1335 0.093 Uiso 1 1 calc R U
C36 C 0.5057(3) 0.7130(2) 0.1223(2) 0.0529(14) Uani 1 1 d . .
H36 H 0.4894 0.7466 0.1498 0.063 Uiso 1 1 calc R U
C37 C 1.3798(4) 1.0615(3) -0.1068(3) 0.0618(16) Uani 1 1 d . .
H37 H 1.3655 1.0135 -0.0990 0.074 Uiso 1 1 calc R U
C38 C 0.5491(3) 0.7525(3) 0.0770(2) 0.0587(15) Uani 1 1 d . .
H38A H 0.5693 0.7201 0.0501 0.070 Uiso 1 1 calc R U
H38B H 0.5070 0.7819 0.0598 0.070 Uiso 1 1 calc R U
C39 C 1.2172(4) 0.8308(3) 0.0602(3) 0.0654(17) Uani 1 1 d . .
H39A H 1.2610 0.8103 0.0383 0.098 Uiso 1 1 calc R U
H39B H 1.1651 0.8344 0.0396 0.098 Uiso 1 1 calc R U
H39C H 1.2072 0.8029 0.0914 0.098 Uiso 1 1 calc R U
C40 C 0.2013(3) 0.4812(3) 0.0857(2) 0.0551(14) Uani 1 1 d . .
H40 H 0.1550 0.4518 0.0804 0.066 Uiso 1 1 calc R U
C41 C 0.1469(4) 0.2399(3) 0.1038(3) 0.0658(17) Uani 1 1 d . .
H41 H 0.1319 0.2509 0.0664 0.079 Uiso 1 1 calc R U
C42 C 1.1796(4) 0.9357(3) 0.1134(3) 0.0645(16) Uani 1 1 d . .
H42A H 1.1997 0.9802 0.1243 0.097 Uiso 1 1 calc R U
H42B H 1.1702 0.9079 0.1449 0.097 Uiso 1 1 calc R U
H42C H 1.1268 0.9405 0.0939 0.097 Uiso 1 1 calc R U
C43 C 0.5950(4) 0.3187(3) 0.2260(3) 0.0667(16) Uani 1 1 d . .
H43A H 0.6318 0.3579 0.2328 0.080 Uiso 1 1 calc R U
H43B H 0.5795 0.2986 0.2604 0.080 Uiso 1 1 calc R U
C44 C 0.5203(4) 1.0235(3) 0.0685(3) 0.0684(17) Uani 1 1 d . .
H44A H 0.4645 1.0444 0.0688 0.103 Uiso 1 1 calc R U
H44B H 0.5310 1.0024 0.1029 0.103 Uiso 1 1 calc R U
H44C H 0.5226 0.9894 0.0407 0.103 Uiso 1 1 calc R U
C45 C 0.6962(4) 0.5224(4) 0.2596(3) 0.0775(19) Uani 1 1 d . .
H45A H 0.6820 0.4904 0.2316 0.116 Uiso 1 1 calc R U
H45B H 0.7041 0.4983 0.2930 0.116 Uiso 1 1 calc R U
H45C H 0.7483 0.5460 0.2503 0.116 Uiso 1 1 calc R U
C46 C 0.6245(4) 0.7963(3) 0.0955(3) 0.0746(19) Uani 1 1 d . .
H46 H 0.6684 0.7664 0.1114 0.090 Uiso 1 1 calc R U
C47 C 1.4496(3) 1.0823(4) -0.0677(3) 0.078(2) Uani 1 1 d . .
H47A H 1.4281 1.0797 -0.0315 0.117 Uiso 1 1 calc R U
H47B H 1.4674 1.1285 -0.0753 0.117 Uiso 1 1 calc R U
H47C H 1.4977 1.0519 -0.0715 0.117 Uiso 1 1 calc R U
C48 C 0.1529(4) 0.1614(3) 0.1096(3) 0.081(2) Uani 1 1 d . .
H48A H 0.0985 0.1412 0.1008 0.121 Uiso 1 1 calc R U
H48B H 0.1679 0.1499 0.1460 0.121 Uiso 1 1 calc R U
H48C H 0.1960 0.1441 0.0855 0.121 Uiso 1 1 calc R U
C49 C 0.6414(4) 0.2680(3) 0.1934(3) 0.0721(18) Uani 1 1 d . .
H49A H 0.6575 0.2895 0.1596 0.087 Uiso 1 1 calc R U
H49B H 0.6023 0.2308 0.1850 0.087 Uiso 1 1 calc R U
C50 C 0.5412(4) 0.5362(4) 0.2750(3) 0.0758(18) Uani 1 1 d . .
H50A H 0.5324 0.5032 0.2467 0.114 Uiso 1 1 calc R U
H50B H 0.4949 0.5687 0.2749 0.114 Uiso 1 1 calc R U
H50C H 0.5429 0.5131 0.3092 0.114 Uiso 1 1 calc R U
C51 C 0.6633(5) 0.8329(4) 0.0444(3) 0.100(3) Uani 1 1 d . .
H51A H 0.7115 0.8605 0.0550 0.150 Uiso 1 1 calc R U
H51B H 0.6204 0.8616 0.0282 0.150 Uiso 1 1 calc R U
H51C H 0.6817 0.7989 0.0188 0.150 Uiso 1 1 calc R U
C52 C 1.4099(5) 1.0643(3) -0.1644(3) 0.084(2) Uani 1 1 d . .
H52A H 1.3638 1.0513 -0.1879 0.126 Uiso 1 1 calc R U
H52B H 1.4572 1.0334 -0.1692 0.126 Uiso 1 1 calc R U
H52C H 1.4280 1.1102 -0.1729 0.126 Uiso 1 1 calc R U
C53 C 0.0774(4) 0.2686(3) 0.1410(4) 0.105(3) Uani 1 1 d . .
H53A H 0.0229 0.2490 0.1314 0.157 Uiso 1 1 calc R U
H53B H 0.0748 0.3176 0.1371 0.157 Uiso 1 1 calc R U
H53C H 0.0907 0.2572 0.1777 0.157 Uiso 1 1 calc R U
C54 C 0.8077(4) 0.1951(4) 0.1702(3) 0.083(2) Uani 1 1 d . .
H54A H 0.8221 0.2311 0.1454 0.124 Uiso 1 1 calc R U
H54B H 0.7765 0.1599 0.1516 0.124 Uiso 1 1 calc R U
H54C H 0.8593 0.1761 0.1852 0.124 Uiso 1 1 calc R U
C55 C 0.5963(7) 0.8497(4) 0.1380(4) 0.130(4) Uani 1 1 d . .
H55A H 0.6451 0.8760 0.1494 0.195 Uiso 1 1 calc R U
H55B H 0.5720 0.8264 0.1686 0.195 Uiso 1 1 calc R U
H55C H 0.5542 0.8798 0.1226 0.195 Uiso 1 1 calc R U
C56 C 0.9369(5) 0.6260(3) 0.0525(3) 0.083(2) Uani 1 1 d . .
H56A H 0.9802 0.6484 0.0314 0.124 Uiso 1 1 calc R U
H56B H 0.8848 0.6229 0.0320 0.124 Uiso 1 1 calc R U
H56C H 0.9560 0.5807 0.0619 0.124 Uiso 1 1 calc R U
C57 C 0.8327(6) 0.6350(4) 0.1571(4) 0.134(4) Uani 1 1 d . .
H57A H 0.7804 0.6321 0.1368 0.201 Uiso 1 1 calc R U
H57B H 0.8233 0.6618 0.1890 0.201 Uiso 1 1 calc R U
H57C H 0.8510 0.5897 0.1671 0.201 Uiso 1 1 calc R U
C58 C 0.6450(5) 0.6251(4) 0.3104(3) 0.091(2) Uani 1 1 d . .
H58A H 0.5985 0.6570 0.3135 0.137 Uiso 1 1 calc R U
H58B H 0.6968 0.6494 0.3018 0.137 Uiso 1 1 calc R U
H58C H 0.6523 0.6012 0.3440 0.137 Uiso 1 1 calc R U
C59 C 1.0203(6) 0.6815(4) 0.1511(4) 0.118(3) Uani 1 1 d . .
H59A H 1.0622 0.7025 0.1280 0.177 Uiso 1 1 calc R U
H59B H 1.0389 0.6362 0.1608 0.177 Uiso 1 1 calc R U
H59C H 1.0135 0.7087 0.1832 0.177 Uiso 1 1 calc R U
C60 C 0.9866(6) 0.0314(4) 0.1701(4) 0.112(3) Uani 1 1 d . .
H60A H 1.0313 0.0333 0.1429 0.135 Uiso 1 1 calc R U
H60B H 0.9348 0.0505 0.1545 0.135 Uiso 1 1 calc R U
C62 C 0.8009(6) 0.2994(5) 0.2607(4) 0.133(4) Uani 1 1 d . .
H62A H 0.8168 0.3345 0.2354 0.200 Uiso 1 1 calc R U
H62B H 0.8516 0.2806 0.2769 0.200 Uiso 1 1 calc R U
H62C H 0.7650 0.3188 0.2882 0.200 Uiso 1 1 calc R U
C65 C 1.0120(7) 0.0729(6) 0.2157(4) 0.141(4) Uani 1 1 d . .
H65A H 1.0190 0.1197 0.2044 0.212 Uiso 1 1 calc R U
H65B H 1.0653 0.0561 0.2299 0.212 Uiso 1 1 calc R U
H65C H 0.9686 0.0706 0.2431 0.212 Uiso 1 1 calc R U
C66 C 0.8215(11) -0.0383(10) 0.2065(6) 0.237(9) Uani 1 1 d D .
H66A H 0.8141 -0.0545 0.1698 0.285 Uiso 1 1 calc R U
H66B H 0.8200 0.0114 0.2057 0.285 Uiso 1 1 calc R U
C67 C 0.9022(11) -0.0592(9) 0.2250(6) 0.210(6) Uani 1 1 d D .
H67A H 0.9021 -0.1085 0.2307 0.252 Uiso 1 1 calc R U
H67B H 0.9146 -0.0372 0.2591 0.252 Uiso 1 1 calc R U
C68 C 0.9708(9) -0.0407(7) 0.1844(6) 0.187(6) Uani 1 1 d . .
H68A H 1.0246 -0.0594 0.1976 0.225 Uiso 1 1 calc R U
H68B H 0.9575 -0.0649 0.1512 0.225 Uiso 1 1 calc R U
C70 C 0.8804(4) 0.7652(3) 0.0971(3) 0.084(2) Uani 1 1 d . .
H70A H 0.8233 0.7624 0.0817 0.101 Uiso 1 1 calc R U
H70B H 0.8765 0.7922 0.1299 0.101 Uiso 1 1 calc R U
C76 C 0.7098(6) 0.1605(7) 0.2689(5) 0.206(8) Uani 1 1 d . .
H76A H 0.6755 0.1783 0.2979 0.310 Uiso 1 1 calc R U
H76B H 0.7602 0.1390 0.2833 0.310 Uiso 1 1 calc R U
H76C H 0.6771 0.1274 0.2489 0.310 Uiso 1 1 calc R U
C888 C 0.7611(17) -0.1468(10) 0.2414(13) 0.396(16) Uiso 1 1 d D .
H88A H 0.7175 -0.1681 0.2629 0.593 Uiso 1 1 calc R U
H88B H 0.8165 -0.1567 0.2564 0.593 Uiso 1 1 calc R U
H88C H 0.7583 -0.1644 0.2052 0.593 Uiso 1 1 calc R U
C900 C 0.7460(14) -0.0639(10) 0.2405(10) 0.290(10) Uiso 1 1 d D .
H90A H 0.6916 -0.0523 0.2239 0.349 Uiso 1 1 calc R U
H90B H 0.7478 -0.0449 0.2766 0.349 Uiso 1 1 calc R U

loop_
_atom_site_aniso_label
_atom_site_aniso_U_11
_atom_site_aniso_U_22
_atom_site_aniso_U_33
_atom_site_aniso_U_23
_atom_site_aniso_U_13
_atom_site_aniso_U_12
Si1 0.0793(11) 0.0418(8) 0.0868(14) 0.0177(9) 0.0153(10) -0.0017(7)
Si2 0.0605(9) 0.0766(11) 0.0701(13) 0.0114(9) 0.0034(9) 0.0167(8)
O1 0.057(2) 0.0333(16) 0.056(2) 0.0020(16) -0.0011(18) 0.0016(14)
O2 0.0441(17) 0.0394(17) 0.067(3) 0.0019(17) 0.0092(17) 0.0004(14)
O3 0.0502(19) 0.0355(17) 0.067(3) 0.0029(17) 0.0121(18) 0.0018(14)
O4 0.061(2) 0.046(2) 0.061(3) -0.0021(18) -0.0119(19) -0.0025(16)
O5 0.062(2) 0.0327(17) 0.080(3) 0.0103(18) 0.021(2) 0.0035(15)
O6 0.052(2) 0.0275(16) 0.102(3) 0.0074(19) 0.005(2) -0.0031(14)
O7 0.055(2) 0.0416(18) 0.060(2) -0.0061(17) 0.0023(18) 0.0103(15)
O8 0.054(2) 0.0378(18) 0.098(3) 0.003(2) -0.007(2) -0.0068(15)
O9 0.053(2) 0.070(2) 0.050(3) 0.0116(19) -0.0007(18) 0.0089(18)
O10 0.051(2) 0.048(2) 0.075(3) 0.0073(19) -0.0054(19) 0.0029(16)
N102 0.048(2) 0.034(2) 0.045(3) 0.0017(18) -0.0024(19) 0.0009(16)
N104 0.040(2) 0.0268(18) 0.068(3) 0.0017(19) 0.0016(19) -0.0011(15)
O103 0.065(2) 0.044(2) 0.100(3) 0.023(2) -0.018(2) 0.0021(18)
N2 0.049(2) 0.0302(19) 0.057(3) -0.0013(19) -0.001(2) -0.0043(16)
N3 0.047(2) 0.036(2) 0.054(3) 0.0020(19) -0.001(2) 0.0049(16)
N4 0.050(2) 0.0309(19) 0.051(3) 0.0006(19) -0.004(2) -0.0043(16)
N5 0.053(2) 0.042(2) 0.051(3) 0.003(2) 0.001(2) 0.0059(18)
O101 0.056(2) 0.046(2) 0.152(5) 0.035(3) -0.016(3) 0.0058(18)
O100 0.076(3) 0.073(3) 0.059(3) -0.006(2) 0.007(2) 0.013(2)
C2 0.043(3) 0.033(2) 0.061(4) -0.002(2) -0.002(3) 0.0027(19)
C3 0.042(2) 0.040(2) 0.054(4) -0.002(2) -0.001(2) -0.004(2)
C4 0.048(3) 0.029(2) 0.051(3) -0.002(2) 0.000(2) -0.0005(19)
C5 0.048(3) 0.033(2) 0.052(3) 0.002(2) 0.005(2) -0.0033(19)
C6 0.053(3) 0.037(2) 0.054(4) 0.003(2) 0.002(2) 0.001(2)
C7 0.049(3) 0.035(2) 0.049(3) 0.006(2) 0.001(2) -0.004(2)
C8 0.047(3) 0.037(3) 0.059(4) -0.005(2) 0.003(3) -0.004(2)
C9 0.055(3) 0.048(3) 0.047(4) -0.006(3) 0.003(3) 0.001(2)
C10 0.042(2) 0.033(2) 0.050(3) -0.001(2) 0.002(2) -0.0010(19)
C11 0.044(2) 0.040(2) 0.041(3) 0.000(2) 0.004(2) 0.0024(19)
C12 0.043(3) 0.035(2) 0.058(4) -0.004(2) 0.000(2) -0.0026(19)
C13 0.048(3) 0.034(2) 0.051(3) 0.000(2) 0.003(2) -0.004(2)
C14 0.049(3) 0.031(2) 0.079(4) 0.004(3) -0.003(3) -0.005(2)
C15 0.044(2) 0.029(2) 0.062(4) 0.004(2) -0.001(2) -0.0011(18)
C16 0.053(3) 0.038(3) 0.079(4) 0.011(3) 0.006(3) 0.004(2)
C17 0.060(3) 0.037(3) 0.069(4) 0.002(3) -0.005(3) 0.000(2)
C18 0.048(3) 0.036(3) 0.062(4) -0.007(2) 0.002(3) 0.003(2)
C19 0.044(3) 0.051(3) 0.060(4) 0.003(3) 0.002(3) 0.002(2)
C20 0.051(3) 0.041(3) 0.054(4) 0.010(2) -0.008(3) 0.000(2)
C21 0.051(3) 0.043(3) 0.069(4) 0.004(3) 0.009(3) -0.001(2)
C22 0.049(3) 0.043(3) 0.053(4) 0.004(2) -0.001(3) 0.001(2)
C23 0.048(3) 0.046(3) 0.058(4) -0.004(3) 0.012(3) -0.005(2)
C24 0.051(3) 0.042(3) 0.052(4) 0.004(2) -0.001(3) 0.002(2)
C25 0.054(3) 0.041(3) 0.070(4) 0.004(3) -0.001(3) 0.005(2)
C26 0.054(3) 0.032(2) 0.073(4) 0.001(3) 0.003(3) 0.000(2)
C27 0.056(3) 0.039(3) 0.062(4) 0.007(2) 0.005(3) -0.003(2)
C28 0.042(3) 0.056(3) 0.073(4) 0.006(3) -0.004(3) 0.008(2)
C29 0.051(3) 0.041(3) 0.071(4) 0.009(3) 0.002(3) -0.005(2)
C30 0.068(3) 0.034(3) 0.083(5) 0.013(3) 0.016(3) 0.005(2)
C31 0.064(3) 0.037(3) 0.100(5) 0.012(3) 0.001(3) -0.002(2)
C33 0.062(3) 0.076(4) 0.043(4) 0.007(3) -0.006(3) -0.004(3)
C34 0.060(3) 0.046(3) 0.082(5) -0.002(3) 0.012(3) 0.003(2)
C35 0.067(3) 0.044(3) 0.074(5) 0.008(3) -0.014(3) 0.001(2)
C36 0.058(3) 0.037(3) 0.063(4) 0.001(3) -0.002(3) 0.006(2)
C37 0.057(3) 0.047(3) 0.081(5) 0.001(3) 0.011(3) 0.003(2)
C38 0.065(3) 0.036(3) 0.075(4) 0.006(3) -0.006(3) -0.004(2)
C39 0.062(3) 0.042(3) 0.092(5) 0.015(3) -0.013(3) 0.000(2)
C40 0.044(3) 0.056(3) 0.065(4) 0.007(3) -0.005(3) -0.006(2)
C41 0.065(3) 0.048(3) 0.085(5) 0.015(3) -0.008(3) -0.012(3)
C42 0.061(3) 0.063(3) 0.070(5) 0.013(3) -0.009(3) 0.001(3)
C43 0.069(4) 0.055(3) 0.076(5) 0.004(3) -0.013(3) 0.001(3)
C44 0.049(3) 0.067(4) 0.089(5) -0.008(4) -0.001(3) -0.003(3)
C45 0.074(4) 0.088(4) 0.071(5) 0.031(4) -0.001(4) 0.009(4)
C46 0.078(4) 0.056(4) 0.089(5) 0.009(4) -0.013(4) -0.017(3)
C47 0.043(3) 0.088(5) 0.102(6) -0.011(4) 0.007(3) 0.006(3)
C48 0.082(4) 0.061(4) 0.100(6) -0.001(4) -0.019(4) -0.011(3)
C49 0.066(4) 0.071(4) 0.079(5) -0.005(4) 0.001(3) 0.013(3)
C50 0.077(4) 0.083(4) 0.067(5) 0.011(4) 0.003(4) 0.001(3)
C51 0.086(5) 0.074(4) 0.139(7) 0.049(5) -0.025(5) -0.032(4)
C52 0.085(5) 0.067(4) 0.100(6) -0.006(4) 0.029(4) -0.007(3)
C53 0.054(4) 0.057(4) 0.203(9) 0.008(5) 0.008(5) 0.011(3)
C54 0.078(4) 0.080(5) 0.091(6) 0.007(4) 0.004(4) 0.023(3)
C55 0.174(9) 0.087(6) 0.129(8) -0.034(5) -0.014(7) -0.064(6)
C56 0.104(5) 0.053(4) 0.091(5) 0.009(4) 0.006(4) -0.007(3)
C57 0.150(8) 0.060(4) 0.192(10) 0.048(5) 0.102(7) 0.013(5)
C58 0.110(6) 0.099(5) 0.064(5) -0.006(4) -0.021(4) -0.006(4)
C59 0.153(8) 0.079(5) 0.122(8) 0.018(5) -0.039(6) -0.010(5)
C60 0.135(7) 0.098(6) 0.104(7) -0.007(6) 0.015(6) -0.003(6)
C62 0.104(6) 0.150(8) 0.146(9) -0.056(7) -0.049(6) 0.034(6)
C65 0.164(9) 0.145(9) 0.114(8) -0.010(7) -0.011(8) -0.021(8)
C66 0.197(16) 0.36(2) 0.156(14) 0.055(15) -0.006(12) 0.104(17)
C67 0.232(17) 0.271(18) 0.128(11) 0.036(12) 0.005(13) -0.021(16)
C68 0.224(14) 0.163(12) 0.174(13) 0.017(10) 0.040(11) -0.085(11)
C70 0.074(4) 0.052(3) 0.125(6) 0.024(4) 0.030(4) 0.007(3)
C76 0.106(7) 0.294(16) 0.219(13) 0.197(13) 0.067(8) 0.091(9)

loop_
_atom_type_symbol
_atom_type_description
_atom_type_scat_dispersion_real
_atom_type_scat_dispersion_imag
_atom_type_scat_source
C C 0.0181 0.0091 'International Tables Vol C Tables 4.2.6.8 and 6.1.1.4'
H H 0.0000 0.0000 'International Tables Vol C Tables 4.2.6.8 and 6.1.1.4'
N N 0.0311 0.0180 'International Tables Vol C Tables 4.2.6.8 and 6.1.1.4'
O O 0.0492 0.0322 'International Tables Vol C Tables 4.2.6.8 and 6.1.1.4'
Si Si 0.2541 0.3302 'International Tables Vol C Tables 4.2.6.8 and 6.1.1.4'

loop_
_geom_angle_atom_site_label_1
_geom_angle_atom_site_label_2
_geom_angle_atom_site_label_3
_geom_angle
C59 Si1 C56 106.5(4)
C59 Si1 C57 111.9(5)
C56 Si1 C57 110.9(4)
C59 Si1 C70 109.1(4)
C56 Si1 C70 109.7(3)
C57 Si1 C70 108.7(3)
C76 Si2 C54 108.7(5)
C76 Si2 C62 112.8(7)
C54 Si2 C62 109.7(4)
C76 Si2 C49 108.7(4)
C54 Si2 C49 108.0(3)
C62 Si2 C49 108.8(4)
C2 O1 C20 121.2(4)
C3 O2 C23 116.3(3)
C7 O5 C30 114.6(4)
C21 O8 C31 118.7(4)
C9 O9 C33 121.1(4)
C6 N102 C11 116.8(4)
C8 N104 C12 130.3(4)
C17 O103 C43 118.3(4)
C13 N2 C4 116.4(4)
C16 N3 C22 128.7(4)
C2 N4 C15 122.1(4)
C9 N5 C36 121.6(4)
O4 C2 N4 125.5(4)
O4 C2 O1 125.0(5)
N4 C2 O1 109.5(4)
O2 C3 C5 126.0(4)
O2 C3 C10 115.1(4)
C5 C3 C10 119.0(4)
N2 C4 C10 123.2(4)
N2 C4 C12 116.8(4)
C10 C4 C12 120.0(4)
C3 C5 C13 119.3(4)
N102 C6 C27 124.9(5)
N102 C6 C17 113.7(4)
C27 C6 C17 121.4(4)
O3 C7 O5 124.9(4)
O3 C7 C13 124.2(4)
O5 C7 C13 110.9(4)
O6 C8 N104 123.4(4)
O6 C8 C15 120.2(4)
N104 C8 C15 116.4(4)
O100 C9 N5 125.0(5)
O100 C9 O9 126.4(5)
N5 C9 O9 108.6(4)
C18 C10 C4 119.5(4)
C18 C10 C3 123.5(4)
C4 C10 C3 117.0(4)
N102 C11 C24 123.8(4)
N102 C11 C22 117.4(4)
C24 C11 C22 118.8(4)
C14 C12 N104 125.8(4)
C14 C12 C4 119.2(4)
N104 C12 C4 115.0(4)
N2 C13 C5 125.0(4)
N2 C13 C7 112.9(4)
C5 C13 C7 122.1(4)
C12 C14 C26 119.9(4)
N4 C15 C29 110.6(4)
N4 C15 C8 114.0(4)
C29 C15 C8 110.0(4)
O101 C16 N3 123.5(5)
O101 C16 C36 119.8(4)
N3 C16 C36 116.7(4)
O10 C17 O103 124.4(5)
O10 C17 C6 124.6(5)
O103 C17 C6 110.9(4)
C26 C18 C10 118.8(4)
C34 C19 C23 110.9(5)
C34 C19 C44 111.3(5)
C23 C19 C44 107.0(4)
O1 C20 C35 109.8(4)
O1 C20 C42 109.3(4)
C35 C20 C42 113.9(5)
O1 C20 C39 101.3(4)
C35 C20 C39 110.4(4)
C42 C20 C39 111.4(5)
O8 C21 C27 126.4(4)
O8 C21 C24 113.9(5)
C27 C21 C24 119.7(5)
C25 C22 N3 125.4(4)
C25 C22 C11 119.3(4)
N3 C22 C11 115.2(4)
O2 C23 C19 107.2(4)
C11 C24 C40 120.7(4)
C11 C24 C21 116.6(4)
C40 C24 C21 122.6(5)
C22 C25 C28 119.8(5)
C18 C26 C14 122.7(4)
C21 C27 C6 118.2(5)
C40 C28 C25 122.7(5)
C15 C29 C37 114.4(5)
O5 C30 C70 109.5(4)
O8 C31 C41 107.4(4)
O9 C33 C45 102.7(5)
O9 C33 C50 109.5(5)
C45 C33 C50 109.8(5)
O9 C33 C58 110.9(5)
C45 C33 C58 111.2(5)
C50 C33 C58 112.4(6)
N5 C36 C38 111.6(4)
N5 C36 C16 114.2(4)
C38 C36 C16 109.8(5)
C52 C37 C47 112.0(5)
C52 C37 C29 111.7(5)
C47 C37 C29 111.7(5)
C46 C38 C36 113.9(5)
C28 C40 C24 118.5(5)
C31 C41 C53 110.8(5)
C31 C41 C48 109.5(5)
C53 C41 C48 110.5(5)
C49 C43 O103 110.4(5)
C38 C46 C55 111.3(6)
C38 C46 C51 107.9(5)
C55 C46 C51 110.8(6)
C43 C49 Si2 116.4(5)
C65 C60 C68 113.1(10)
C67 C66 C900 114.6(14)
C66 C67 C68 110.5(14)
C60 C68 C67 120.4(13)
C30 C70 Si1 114.5(4)
C66 C900 C888 102.6(15)

loop_
_geom_bond_atom_site_label_1
_geom_bond_atom_site_label_2
_geom_bond_distance
Si1 C59 1.844(9)
Si1 C56 1.865(7)
Si1 C57 1.854(7)
Si1 C70 1.879(6)
Si2 C76 1.808(9)
Si2 C54 1.833(7)
Si2 C62 1.870(9)
Si2 C49 1.886(6)
O1 C2 1.346(5)
O1 C20 1.474(6)
O2 C3 1.349(5)
O2 C23 1.457(5)
O3 C7 1.195(5)
O4 C2 1.227(6)
O5 C7 1.330(6)
O5 C30 1.466(5)
O6 C8 1.228(5)
O8 C21 1.356(6)
O8 C31 1.449(6)
O9 C9 1.354(6)
O9 C33 1.453(7)
O10 C17 1.209(6)
N102 C6 1.335(6)
N102 C11 1.348(6)
N104 C8 1.354(6)
N104 C12 1.386(6)
O103 C17 1.335(6)
O103 C43 1.479(7)
N2 C13 1.322(6)
N2 C4 1.374(5)
N3 C16 1.346(6)
N3 C22 1.390(6)
N4 C2 1.335(6)
N4 C15 1.467(5)
N5 C9 1.348(7)
N5 C36 1.446(6)
O101 C16 1.228(6)
O100 C9 1.211(6)
C3 C5 1.365(6)
C3 C10 1.428(6)
C4 C10 1.411(6)
C4 C12 1.431(6)
C5 C13 1.386(6)
C6 C27 1.391(7)
C6 C17 1.486(7)
C7 C13 1.517(6)
C8 C15 1.526(6)
C10 C18 1.411(6)
C11 C24 1.410(6)
C11 C22 1.436(6)
C12 C14 1.367(6)
C14 C26 1.403(7)
C15 C29 1.509(8)
C16 C36 1.536(7)
C18 C26 1.364(7)
C19 C34 1.515(8)
C19 C23 1.521(7)
C19 C44 1.548(7)
C20 C35 1.511(7)
C20 C42 1.508(8)
C20 C39 1.522(7)
C21 C27 1.371(7)
C21 C24 1.426(7)
C22 C25 1.383(7)
C24 C40 1.412(7)
C25 C28 1.397(7)
C28 C40 1.364(7)
C29 C37 1.548(7)
C30 C70 1.475(8)
C31 C41 1.509(7)
C33 C45 1.494(8)
C33 C50 1.514(8)
C33 C58 1.529(9)
C36 C38 1.520(8)
C37 C52 1.504(9)
C37 C47 1.512(8)
C38 C46 1.524(8)
C41 C53 1.528(9)
C41 C48 1.540(8)
C43 C49 1.467(8)
C46 C55 1.545(11)
C46 C51 1.575(9)
C60 C65 1.447(12)
C60 C68 1.470(13)
C66 C67 1.399(15)
C66 C900 1.530(18)
C67 C68 1.512(16)
C888 C900 1.634(16)

loop_
_geom_torsion_atom_site_label_1
_geom_torsion_atom_site_label_2
_geom_torsion_atom_site_label_3
_geom_torsion_atom_site_label_4
_geom_torsion
C15 N4 C2 O4 2.9(7)
C15 N4 C2 O1 -176.3(4)
C20 O1 C2 O4 16.1(7)
C20 O1 C2 N4 -164.6(4)
C23 O2 C3 C5 -1.6(8)
C23 O2 C3 C10 177.3(4)
C13 N2 C4 C10 -3.4(7)
C13 N2 C4 C12 178.9(5)
O2 C3 C5 C13 178.0(5)
C10 C3 C5 C13 -0.8(8)
C11 N102 C6 C27 1.8(8)
C11 N102 C6 C17 -176.9(5)
C30 O5 C7 O3 1.3(8)
C30 O5 C7 C13 -178.0(5)
C12 N104 C8 O6 -4.5(10)
C12 N104 C8 C15 177.6(5)
C36 N5 C9 O100 -0.1(8)
C36 N5 C9 O9 179.3(4)
C33 O9 C9 O100 13.3(8)
C33 O9 C9 N5 -166.0(4)
N2 C4 C10 C18 -178.2(5)
C12 C4 C10 C18 -0.5(8)
N2 C4 C10 C3 2.2(8)
C12 C4 C10 C3 179.9(5)
O2 C3 C10 C18 1.4(8)
C5 C3 C10 C18 -179.6(5)
O2 C3 C10 C4 -179.0(5)
C5 C3 C10 C4 0.0(8)
C6 N102 C11 C24 -2.0(7)
C6 N102 C11 C22 176.7(5)
C8 N104 C12 C14 3.3(10)
C8 N104 C12 C4 -174.5(5)
N2 C4 C12 C14 177.9(5)
C10 C4 C12 C14 0.0(8)
N2 C4 C12 N104 -4.2(7)
C10 C4 C12 N104 178.0(5)
C4 N2 C13 C5 2.5(8)
C4 N2 C13 C7 179.5(4)
C3 C5 C13 N2 -0.5(9)
C3 C5 C13 C7 -177.2(5)
O3 C7 C13 N2 -15.8(8)
O5 C7 C13 N2 163.6(5)
O3 C7 C13 C5 161.4(5)
O5 C7 C13 C5 -19.3(7)
N104 C12 C14 C26 -177.5(5)
C4 C12 C14 C26 0.2(9)
C2 N4 C15 C29 136.6(5)
C2 N4 C15 C8 -98.8(5)
O6 C8 C15 N4 175.6(5)
N104 C8 C15 N4 -6.4(7)
O6 C8 C15 C29 -59.5(7)
N104 C8 C15 C29 118.5(5)
C22 N3 C16 O101 -5.2(10)
C22 N3 C16 C36 173.8(5)
C43 O103 C17 O10 1.7(8)
C43 O103 C17 C6 -176.8(5)
N102 C6 C17 O10 -27.8(8)
C27 C6 C17 O10 153.5(6)
N102 C6 C17 O103 150.7(5)
C27 C6 C17 O103 -28.1(7)
C4 C10 C18 C26 0.6(8)
C3 C10 C18 C26 -179.7(5)
C2 O1 C20 C35 -68.1(5)
C2 O1 C20 C42 57.5(5)
C2 O1 C20 C39 175.1(4)
C31 O8 C21 C27 0.7(9)
C31 O8 C21 C24 -179.6(5)
C16 N3 C22 C25 -4.9(9)
C16 N3 C22 C11 174.2(5)
N102 C11 C22 C25 179.5(5)
C24 C11 C22 C25 -1.8(8)
N102 C11 C22 N3 0.4(7)
C24 C11 C22 N3 179.1(5)
C3 O2 C23 C19 -171.0(5)
C34 C19 C23 O2 -63.9(6)
C44 C19 C23 O2 174.6(5)
N102 C11 C24 C40 178.5(5)
C22 C11 C24 C40 -0.2(8)
N102 C11 C24 C21 0.3(8)
C22 C11 C24 C21 -178.3(5)
O8 C21 C24 C11 -178.1(5)
C27 C21 C24 C11 1.6(8)
O8 C21 C24 C40 3.7(8)
C27 C21 C24 C40 -176.5(5)
N3 C22 C25 C28 -177.4(5)
C11 C22 C25 C28 3.6(9)
C10 C18 C26 C14 -0.4(9)
C12 C14 C26 C18 0.0(9)
O8 C21 C27 C6 177.9(6)
C24 C21 C27 C6 -1.8(8)
N102 C6 C27 C21 0.0(9)
C17 C6 C27 C21 178.6(5)
C22 C25 C28 C40 -3.5(9)
N4 C15 C29 C37 -56.4(6)
C8 C15 C29 C37 176.8(4)
C7 O5 C30 C70 174.5(5)
C21 O8 C31 C41 177.5(5)
C9 O9 C33 C45 176.2(5)
C9 O9 C33 C50 59.6(6)
C9 O9 C33 C58 -65.0(6)
C9 N5 C36 C38 141.2(5)
C9 N5 C36 C16 -93.6(6)
O101 C16 C36 N5 -178.0(5)
N3 C16 C36 N5 3.0(7)
O101 C16 C36 C38 -51.8(7)
N3 C16 C36 C38 129.2(5)
C15 C29 C37 C52 177.6(5)
C15 C29 C37 C47 -56.1(6)
N5 C36 C38 C46 -61.8(6)
C16 C36 C38 C46 170.5(5)
C25 C28 C40 C24 1.6(9)
C11 C24 C40 C28 0.3(9)
C21 C24 C40 C28 178.4(6)
O8 C31 C41 C53 -63.4(7)
O8 C31 C41 C48 174.4(5)
C17 O103 C43 C49 -89.1(6)
C36 C38 C46 C55 -59.1(7)
C36 C38 C46 C51 179.2(5)
O103 C43 C49 Si2 -177.4(4)
C76 Si2 C49 C43 82.9(8)
C54 Si2 C49 C43 -159.3(5)
C62 Si2 C49 C43 -40.2(7)
C900 C66 C67 C68 171.4(15)
C65 C60 C68 C67 60.4(16)
C66 C67 C68 C60 62(2)
O5 C30 C70 Si1 -171.8(4)
C59 Si1 C70 C30 64.3(7)
C56 Si1 C70 C30 -52.0(6)
C57 Si1 C70 C30 -173.4(6)
C67 C66 C900 C888 -55(3)
